data_4069151
loop_
_publ_author_name
'Langer, Jens'
'Krieck, Sven'
'Fischer, Reinald'
'G\"orls, Helmar'
'Walther, Dirk'
'Westerhausen, Matthias'

_publ_section_title
;
 1,4-Dioxane Adducts of Grignard Reagents: Synthesis, Ether Fragmentation
 Reactions, and Structural Diversity of Grignard Reagent/1,4-Dioxane
 Complexes
;
_journal_issue 19
_journal_name_full Organometallics
_journal_page_first 5814
_journal_paper_doi 10.1021/om9000567
_journal_volume 28
_journal_year 2009
_chemical_formula_moiety 'C28 H30 Mg N2, C4 H10 O'
_chemical_formula_sum 'C32 H40 Mg N2 O'
_chemical_formula_weight 492.97
_chemical_name_systematic
; 
 ? 
;
_space_group_IT_number 14
_symmetry_cell_setting monoclinic
_symmetry_space_group_name_Hall '-P 2yn'
_symmetry_space_group_name_H-M 'P 1 21/n 1'
_atom_sites_solution_hydrogens geom
_atom_sites_solution_primary direct
_atom_sites_solution_secondary difmap
_audit_creation_method SHELXL-97
_cell_angle_alpha 90.00
_cell_angle_beta 105.589(2)
_cell_angle_gamma 90.00
_cell_formula_units_Z 4
_cell_length_a 11.6873(3)
_cell_length_b 14.1492(5)
_cell_length_c 18.4330(6)
_cell_measurement_reflns_used 20548
_cell_measurement_temperature 183(2)
_cell_measurement_theta_max 27.41
_cell_measurement_theta_min 1.84
_cell_volume 2936.06(16)
_computing_cell_refinement DENZO
_computing_data_collection COLLECT
_computing_data_reduction DENZO
_computing_molecular_graphics SHELXTL/PC
_computing_publication_material SHELXL-97
_computing_structure_refinement 'SHELXL-97 (Sheldrick, 1997)'
_computing_structure_solution 'SHELXS-97 (Sheldrick, 1990)'
_diffrn_ambient_temperature 183(2)
_diffrn_measured_fraction_theta_full 0.995
_diffrn_measured_fraction_theta_max 0.995
_diffrn_measurement_device_type KappaCCD
_diffrn_measurement_method 'phi- +omega-scan'
_diffrn_radiation_monochromator graphite
_diffrn_radiation_source 'fine-focus sealed tube'
_diffrn_radiation_type MoK\a
_diffrn_radiation_wavelength 0.71073
_diffrn_reflns_av_R_equivalents 0.0444
_diffrn_reflns_av_sigmaI/netI 0.0463
_diffrn_reflns_limit_h_max 15
_diffrn_reflns_limit_h_min -15
_diffrn_reflns_limit_k_max 18
_diffrn_reflns_limit_k_min -18
_diffrn_reflns_limit_l_max 22
_diffrn_reflns_limit_l_min -23
_diffrn_reflns_number 20548
_diffrn_reflns_theta_full 27.41
_diffrn_reflns_theta_max 27.41
_diffrn_reflns_theta_min 1.84
_exptl_absorpt_coefficient_mu 0.086
_exptl_absorpt_correction_type none
_exptl_crystal_colour colourless
_exptl_crystal_density_diffrn 1.115
_exptl_crystal_density_method 'not measured'
_exptl_crystal_description prism
_exptl_crystal_F_000 1064
_exptl_crystal_size_max 0.05
_exptl_crystal_size_mid 0.05
_exptl_crystal_size_min 0.05
_refine_diff_density_max 0.294
_refine_diff_density_min -0.279
_refine_diff_density_rms 0.051
_refine_ls_extinction_method none
_refine_ls_goodness_of_fit_ref 1.013
_refine_ls_hydrogen_treatment constr
_refine_ls_matrix_type full
_refine_ls_number_parameters 333
_refine_ls_number_reflns 6653
_refine_ls_number_restraints 0
_refine_ls_restrained_S_all 1.013
_refine_ls_R_factor_all 0.0955
_refine_ls_R_factor_gt 0.0566
_refine_ls_shift/su_max 0.002
_refine_ls_shift/su_mean 0.001
_refine_ls_structure_factor_coef Fsqd
_refine_ls_weighting_details 'calc w=1/[\s^2^(Fo^2^)+(0.0841P)^2^+0.7336P] where P=(Fo^2^+2Fc^2^)/3'
_refine_ls_weighting_scheme calc
_refine_ls_wR_factor_gt 0.1446
_refine_ls_wR_factor_ref 0.1675
_reflns_number_gt 4356
_reflns_number_total 6653
_reflns_threshold_expression >2sigma(I)
_cod_data_source_file om9000567_si_001.cif
_cod_data_source_block FO3549
_cod_depositor_comments
;
The following automatic conversions were performed:

'_exptl_absorpt_correction_type' value 'NONE' changed to 'none'
according to /home/saulius/struct/CIF-dictionaries/cif_core.dic
dictionary named 'cif_core.dic' version 2.4.2 from 2011-04-26.

Automatic conversion script
Id: cif_fix_values 1715 2011-07-08 13:25:40Z adriana 
;
_cod_original_sg_symbol_Hall -P2yn
_cod_original_sg_symbol_H-M P2(1)/n
_cod_database_code 4069151

loop_
_symmetry_equiv_pos_as_xyz
'x, y, z'
'-x+1/2, y+1/2, -z+1/2'
'-x, -y, -z'
'x-1/2, -y-1/2, z-1/2'

loop_
_atom_site_label
_atom_site_type_symbol
_atom_site_fract_x
_atom_site_fract_y
_atom_site_fract_z
_atom_site_U_iso_or_equiv
_atom_site_adp_type
_atom_site_occupancy
_atom_site_symmetry_multiplicity
_atom_site_calc_flag
_atom_site_refinement_flags
Mg1 Mg 0.01908(5) -0.22803(4) -0.09135(3) 0.03779(18) Uani 1 1 d .
N1 N 0.11761(14) -0.34966(11) -0.03624(9) 0.0453(4) Uani 1 1 d .
N2 N 0.16013(14) -0.16900(12) 0.00001(8) 0.0435(4) Uani 1 1 d .
C1 C -0.15651(17) -0.24326(12) -0.07318(11) 0.0423(4) Uani 1 1 d .
C2 C -0.18552(19) -0.22293(14) -0.00529(12) 0.0491(5) Uani 1 1 d .
C3 C -0.3016(2) -0.22858(16) 0.00091(15) 0.0611(6) Uani 1 1 d .
H3A H -0.3168 -0.2140 0.0478 0.073 Uiso 1 1 calc R
C4 C -0.3952(2) -0.25486(16) -0.05921(16) 0.0645(7) Uani 1 1 d .
C5 C -0.36951(19) -0.27637(15) -0.12594(15) 0.0595(6) Uani 1 1 d .
H5A H -0.4320 -0.2949 -0.1681 0.071 Uiso 1 1 calc R
C6 C -0.25309(18) -0.27152(13) -0.13311(12) 0.0480(5) Uani 1 1 d .
C7 C -0.0886(2) -0.19512(19) 0.06403(13) 0.0673(6) Uani 1 1 d .
H7A H -0.1227 -0.1880 0.1069 0.101 Uiso 1 1 calc R
H7B H -0.0532 -0.1351 0.0548 0.101 Uiso 1 1 calc R
H7C H -0.0273 -0.2443 0.0754 0.101 Uiso 1 1 calc R
C8 C -0.5213(2) -0.2596(2) -0.0510(2) 0.0980(11) Uani 1 1 d .
H8A H -0.5251 -0.3070 -0.0130 0.147 Uiso 1 1 calc R
H8B H -0.5760 -0.2772 -0.0994 0.147 Uiso 1 1 calc R
H8C H -0.5438 -0.1977 -0.0354 0.147 Uiso 1 1 calc R
C9 C -0.2327(2) -0.29974(18) -0.20804(14) 0.0640(6) Uani 1 1 d .
H9A H -0.3094 -0.3083 -0.2453 0.096 Uiso 1 1 calc R
H9B H -0.1879 -0.3591 -0.2021 0.096 Uiso 1 1 calc R
H9C H -0.1876 -0.2501 -0.2251 0.096 Uiso 1 1 calc R
C10 C 0.04643(15) -0.17268(13) -0.19513(10) 0.0396(4) Uani 1 1 d .
C11 C 0.00016(17) -0.08297(14) -0.21989(10) 0.0446(4) Uani 1 1 d .
C12 C 0.01834(18) -0.04067(17) -0.28435(11) 0.0541(5) Uani 1 1 d .
H12A H -0.0128 0.0207 -0.2984 0.065 Uiso 1 1 calc R
C13 C 0.08081(19) -0.08619(18) -0.32828(11) 0.0565(6) Uani 1 1 d .
C14 C 0.12471(19) -0.17517(17) -0.30591(11) 0.0544(5) Uani 1 1 d .
H14A H 0.1663 -0.2084 -0.3357 0.065 Uiso 1 1 calc R
C15 C 0.10967(17) -0.21774(14) -0.24064(11) 0.0453(5) Uani 1 1 d .
C16 C -0.0728(2) -0.02943(16) -0.17690(13) 0.0584(6) Uani 1 1 d .
H16A H -0.0675 0.0385 -0.1858 0.088 Uiso 1 1 calc R
H16B H -0.0422 -0.0425 -0.1229 0.088 Uiso 1 1 calc R
H16C H -0.1559 -0.0496 -0.1941 0.088 Uiso 1 1 calc R
C17 C 0.1020(3) -0.0388(2) -0.39755(14) 0.0839(8) Uani 1 1 d .
H17A H 0.0289 -0.0074 -0.4259 0.126 Uiso 1 1 calc R
H17B H 0.1250 -0.0865 -0.4295 0.126 Uiso 1 1 calc R
H17C H 0.1656 0.0081 -0.3819 0.126 Uiso 1 1 calc R
C18 C 0.1646(2) -0.31368(16) -0.21873(14) 0.0625(6) Uani 1 1 d .
H18A H 0.2202 -0.3280 -0.2487 0.094 Uiso 1 1 calc R
H18B H 0.1020 -0.3618 -0.2282 0.094 Uiso 1 1 calc R
H18C H 0.2073 -0.3136 -0.1651 0.094 Uiso 1 1 calc R
C19 C 0.0890(2) -0.43952(15) -0.05636(15) 0.0635(6) Uani 1 1 d .
H19A H 0.0265 -0.4512 -0.1004 0.076 Uiso 1 1 calc R
C20 C 0.1460(3) -0.51504(19) -0.0162(2) 0.0839(9) Uani 1 1 d .
H20A H 0.1236 -0.5777 -0.0324 0.101 Uiso 1 1 calc R
C21 C 0.2338(3) -0.4996(2) 0.0465(2) 0.0935(11) Uani 1 1 d .
H21A H 0.2742 -0.5514 0.0750 0.112 Uiso 1 1 calc R
C22 C 0.2655(2) -0.4074(2) 0.06974(15) 0.0776(8) Uani 1 1 d .
H22A H 0.3271 -0.3956 0.1142 0.093 Uiso 1 1 calc R
C23 C 0.20509(17) -0.33260(15) 0.02653(11) 0.0483(5) Uani 1 1 d .
C24 C 0.23198(16) -0.23170(16) 0.04529(10) 0.0470(5) Uani 1 1 d .
C25 C 0.32505(19) -0.2027(2) 0.10497(13) 0.0700(7) Uani 1 1 d .
H25A H 0.3745 -0.2481 0.1364 0.084 Uiso 1 1 calc R
C26 C 0.3451(2) -0.1079(3) 0.11823(15) 0.0842(10) Uani 1 1 d .
H26A H 0.4084 -0.0871 0.1592 0.101 Uiso 1 1 calc R
C27 C 0.2736(2) -0.0435(2) 0.07217(15) 0.0748(8) Uani 1 1 d .
H27A H 0.2865 0.0224 0.0802 0.090 Uiso 1 1 calc R
C28 C 0.1822(2) -0.07666(17) 0.01381(13) 0.0575(6) Uani 1 1 d .
H28A H 0.1324 -0.0320 -0.0182 0.069 Uiso 1 1 calc R
O1E O 0.46098(14) -0.04431(12) -0.19979(10) 0.0692(5) Uani 1 1 d .
C1E C 0.3668(3) 0.0116(3) -0.10915(19) 0.1073(11) Uani 1 1 d .
H1EA H 0.2911 0.0140 -0.0958 0.161 Uiso 1 1 calc R
H1EB H 0.3916 0.0760 -0.1176 0.161 Uiso 1 1 calc R
H1EC H 0.4274 -0.0177 -0.0680 0.161 Uiso 1 1 calc R
C2E C 0.3520(2) -0.0454(2) -0.17951(16) 0.0800(8) Uani 1 1 d .
H2EA H 0.3301 -0.1112 -0.1708 0.096 Uiso 1 1 calc R
H2EB H 0.2878 -0.0182 -0.2207 0.096 Uiso 1 1 calc R
C3E C 0.4570(3) -0.09717(19) -0.26504(15) 0.0757(7) Uani 1 1 d .
H3EA H 0.3947 -0.0718 -0.3082 0.091 Uiso 1 1 calc R
H3EB H 0.4380 -0.1640 -0.2574 0.091 Uiso 1 1 calc R
C4E C 0.5769(3) -0.0905(2) -0.28086(18) 0.0903(9) Uani 1 1 d .
H4EA H 0.5749 -0.1247 -0.3274 0.135 Uiso 1 1 calc R
H4EB H 0.6374 -0.1185 -0.2389 0.135 Uiso 1 1 calc R
H4EC H 0.5963 -0.0240 -0.2865 0.135 Uiso 1 1 calc R

loop_
_atom_site_aniso_label
_atom_site_aniso_U_11
_atom_site_aniso_U_22
_atom_site_aniso_U_33
_atom_site_aniso_U_23
_atom_site_aniso_U_13
_atom_site_aniso_U_12
Mg1 0.0394(3) 0.0347(3) 0.0367(3) 0.0014(3) 0.0057(2) 0.0016(2)
N1 0.0476(9) 0.0386(9) 0.0515(10) 0.0077(7) 0.0165(8) 0.0065(7)
N2 0.0430(8) 0.0464(9) 0.0395(8) 0.0006(7) 0.0084(7) -0.0044(7)
C1 0.0476(10) 0.0298(9) 0.0498(11) 0.0062(8) 0.0137(9) 0.0029(8)
C2 0.0592(12) 0.0372(10) 0.0539(12) 0.0081(9) 0.0205(10) 0.0022(9)
C3 0.0695(15) 0.0502(13) 0.0755(16) 0.0138(11) 0.0402(13) 0.0081(11)
C4 0.0527(13) 0.0507(13) 0.0956(19) 0.0225(12) 0.0296(13) 0.0089(10)
C5 0.0448(11) 0.0460(12) 0.0831(16) 0.0123(11) 0.0090(11) 0.0025(9)
C6 0.0474(11) 0.0335(10) 0.0610(12) 0.0049(9) 0.0109(9) 0.0022(8)
C7 0.0806(16) 0.0746(16) 0.0501(13) -0.0012(12) 0.0235(12) -0.0068(13)
C8 0.0592(16) 0.096(2) 0.152(3) 0.034(2) 0.0497(19) 0.0137(15)
C9 0.0577(13) 0.0603(14) 0.0666(15) -0.0119(12) 0.0041(11) -0.0030(11)
C10 0.0363(9) 0.0425(10) 0.0359(9) -0.0028(8) 0.0028(7) -0.0044(8)
C11 0.0422(10) 0.0486(11) 0.0379(10) 0.0009(8) 0.0022(8) -0.0021(8)
C12 0.0487(11) 0.0591(13) 0.0470(12) 0.0133(10) 0.0002(9) -0.0027(10)
C13 0.0508(11) 0.0797(16) 0.0351(10) 0.0062(10) 0.0046(9) -0.0149(11)
C14 0.0502(11) 0.0736(15) 0.0397(10) -0.0109(10) 0.0124(9) -0.0117(11)
C15 0.0416(10) 0.0514(12) 0.0399(10) -0.0092(9) 0.0058(8) -0.0099(8)
C16 0.0619(13) 0.0526(13) 0.0599(13) 0.0094(10) 0.0149(11) 0.0143(10)
C17 0.0824(18) 0.119(2) 0.0511(14) 0.0208(15) 0.0192(13) -0.0175(17)
C18 0.0708(15) 0.0563(14) 0.0654(14) -0.0095(11) 0.0270(12) 0.0045(11)
C19 0.0732(15) 0.0390(12) 0.0868(17) 0.0062(11) 0.0359(13) 0.0056(10)
C20 0.096(2) 0.0475(14) 0.131(3) 0.0300(16) 0.070(2) 0.0238(14)
C21 0.099(2) 0.077(2) 0.126(3) 0.063(2) 0.068(2) 0.0528(18)
C22 0.0638(15) 0.101(2) 0.0726(16) 0.0439(16) 0.0265(13) 0.0375(15)
C23 0.0420(10) 0.0610(13) 0.0466(11) 0.0187(10) 0.0199(9) 0.0158(9)
C24 0.0348(9) 0.0730(14) 0.0346(9) 0.0032(9) 0.0117(8) 0.0029(9)
C25 0.0410(11) 0.123(2) 0.0419(12) -0.0075(14) 0.0042(9) 0.0017(13)
C26 0.0520(14) 0.145(3) 0.0543(15) -0.0363(18) 0.0110(12) -0.0284(17)
C27 0.0711(16) 0.0907(19) 0.0709(17) -0.0367(15) 0.0333(14) -0.0384(15)
C28 0.0622(13) 0.0545(13) 0.0572(13) -0.0090(10) 0.0183(11) -0.0140(10)
O1E 0.0683(10) 0.0569(10) 0.0712(11) -0.0058(8) -0.0004(8) -0.0088(8)
C1E 0.117(3) 0.130(3) 0.081(2) -0.012(2) 0.037(2) -0.037(2)
C2E 0.0785(17) 0.0766(18) 0.0791(18) 0.0054(15) 0.0112(14) -0.0287(14)
C3E 0.0915(19) 0.0572(15) 0.0663(16) -0.0058(12) 0.0004(14) -0.0100(13)
C4E 0.091(2) 0.078(2) 0.095(2) -0.0045(16) 0.0143(17) 0.0133(16)

loop_
_atom_type_symbol
_atom_type_description
_atom_type_scat_dispersion_real
_atom_type_scat_dispersion_imag
_atom_type_scat_source
C C 0.0033 0.0016 'International Tables Vol C Tables 4.2.6.8 and 6.1.1.4'
H H 0.0000 0.0000 'International Tables Vol C Tables 4.2.6.8 and 6.1.1.4'
N N 0.0061 0.0033 'International Tables Vol C Tables 4.2.6.8 and 6.1.1.4'
O O 0.0106 0.0060 'International Tables Vol C Tables 4.2.6.8 and 6.1.1.4'
Mg Mg 0.0486 0.0363 'International Tables Vol C Tables 4.2.6.8 and 6.1.1.4'

loop_
_geom_angle_atom_site_label_1
_geom_angle_atom_site_label_2
_geom_angle_atom_site_label_3
_geom_angle
N1 Mg1 C10 120.99(7)
N1 Mg1 C1 104.68(7)
C10 Mg1 C1 122.68(7)
N1 Mg1 N2 75.28(6)
C10 Mg1 N2 106.43(6)
C1 Mg1 N2 117.85(7)
C19 N1 C23 118.92(19)
C19 N1 Mg1 124.19(16)
C23 N1 Mg1 116.53(13)
C24 N2 C28 117.88(18)
C24 N2 Mg1 116.26(13)
C28 N2 Mg1 125.85(15)
C6 C1 C2 114.86(18)
C6 C1 Mg1 119.83(14)
C2 C1 Mg1 125.26(15)
C3 C2 C1 122.1(2)
C3 C2 C7 118.0(2)
C1 C2 C7 119.87(18)
C4 C3 C2 121.9(2)
C5 C4 C3 117.4(2)
C5 C4 C8 121.9(3)
C3 C4 C8 120.7(3)
C4 C5 C6 121.6(2)
C5 C6 C1 122.2(2)
C5 C6 C9 117.8(2)
C1 C6 C9 119.99(18)
C11 C10 C15 115.59(17)
C11 C10 Mg1 118.49(13)
C15 C10 Mg1 125.90(14)
C12 C11 C10 121.97(19)
C12 C11 C16 117.82(19)
C10 C11 C16 120.21(17)
C13 C12 C11 121.5(2)
C14 C13 C12 117.46(18)
C14 C13 C17 121.5(2)
C12 C13 C17 121.1(2)
C13 C14 C15 121.84(19)
C14 C15 C10 121.62(19)
C14 C15 C18 118.35(18)
C10 C15 C18 120.03(17)
N1 C19 C20 122.8(3)
C21 C20 C19 119.2(3)
C20 C21 C22 119.7(2)
C21 C22 C23 118.9(3)
N1 C23 C22 120.4(2)
N1 C23 C24 115.99(16)
C22 C23 C24 123.6(2)
N2 C24 C25 121.6(2)
N2 C24 C23 115.60(17)
C25 C24 C23 122.8(2)
C26 C25 C24 119.4(3)
C27 C26 C25 119.6(2)
C26 C27 C28 118.3(3)
N2 C28 C27 123.2(2)
C3E O1E C2E 113.1(2)
O1E C2E C1E 108.6(2)
O1E C3E C4E 108.2(2)

loop_
_geom_bond_atom_site_label_1
_geom_bond_atom_site_label_2
_geom_bond_distance
Mg1 N1 2.1659(16)
Mg1 C10 2.1687(19)
Mg1 C1 2.177(2)
Mg1 N2 2.1814(17)
N1 C19 1.341(3)
N1 C23 1.344(3)
N2 C24 1.346(3)
N2 C28 1.343(3)
C1 C6 1.409(3)
C1 C2 1.411(3)
C2 C3 1.394(3)
C2 C7 1.514(3)
C3 C4 1.383(4)
C4 C5 1.377(4)
C4 C8 1.522(3)
C5 C6 1.404(3)
C6 C9 1.517(3)
C10 C11 1.407(3)
C10 C15 1.411(3)
C11 C12 1.397(3)
C11 C16 1.514(3)
C12 C13 1.386(3)
C13 C14 1.380(3)
C13 C17 1.520(3)
C14 C15 1.398(3)
C15 C18 1.510(3)
C19 C20 1.367(4)
C20 C21 1.341(5)
C21 C22 1.391(5)
C22 C23 1.397(3)
C23 C24 1.483(3)
C24 C25 1.385(3)
C25 C26 1.373(4)
C26 C27 1.367(4)
C27 C28 1.379(3)
O1E C3E 1.406(3)
O1E C2E 1.421(3)
C1E C2E 1.498(4)
C3E C4E 1.510(4)
